data_4347334
loop_
_publ_author_name
'Leung, Wing-Por'
'Chan, Yuk-Chi'
'So, Cheuk-Wai'
'Mak, Thomas C. W.'

_publ_section_title
;
 Reactivity Study of a Pyridyl-1-azaallylgermanium(I) Dimer: Synthesis of
 Heavier Ether and Ester Analogues of Germanium.
;
_journal_issue 7
_journal_name_full 'Inorganic chemistry'
_journal_page_first 3553
_journal_page_last 3557
_journal_paper_doi 10.1021/acs.inorgchem.6b00026
_journal_volume 55
_journal_year 2016
_chemical_formula_sum 'C38 H54 Ge2 N4 Se2 Si4'
_chemical_formula_weight 982.31
_space_group_crystal_system monoclinic
_space_group_IT_number 13
_space_group_name_Hall '-P 2yc'
_space_group_name_H-M_alt 'P 1 2/c 1'
_atom_sites_solution_hydrogens geom
_cell_angle_alpha 90
_cell_angle_beta 93.6396(18)
_cell_angle_gamma 90
_cell_formula_units_Z 4
_cell_length_a 14.0939(4)
_cell_length_b 16.1868(4)
_cell_length_c 19.7136(5)
_cell_measurement_reflns_used 6507
_cell_measurement_temperature 103.(2)
_cell_measurement_theta_max 22.9266
_cell_measurement_theta_min 2.2229
_cell_volume 4488.3(2)
_computing_cell_refinement 'SAINT V8.34A (Bruker AXS Inc., 2013)'
_computing_data_reduction 'SAINT V8.34A (Bruker AXS Inc., 2013)'
_computing_structure_refinement 'SHELXL-2014 (Sheldrick, 2014)'
_computing_structure_solution 'SHELXS-97 (Sheldrick 2008)'
_diffrn_ambient_temperature 103.(2)
_diffrn_detector_area_resol_mean 8.3333
_diffrn_measured_fraction_theta_full 0.998
_diffrn_measured_fraction_theta_max 0.998
_diffrn_radiation_wavelength 0.71073
_diffrn_reflns_av_R_equivalents 0.0984
_diffrn_reflns_av_unetI/netI 0.0933
_diffrn_reflns_limit_h_max 17
_diffrn_reflns_limit_h_min -13
_diffrn_reflns_limit_k_max 20
_diffrn_reflns_limit_k_min -20
_diffrn_reflns_limit_l_max 24
_diffrn_reflns_limit_l_min -24
_diffrn_reflns_number 47419
_diffrn_reflns_theta_full 26.41
_diffrn_reflns_theta_max 26.41
_diffrn_reflns_theta_min 1.45
_exptl_absorpt_coefficient_mu 3.099
_exptl_absorpt_correction_T_max 0.79
_exptl_absorpt_correction_T_min 0.52
_exptl_absorpt_correction_type multi-scan
_exptl_absorpt_process_details 'SADABS V2012/1 (Bruker AXS Inc.)'
_exptl_crystal_colour yellow
_exptl_crystal_density_diffrn 1.454
_exptl_crystal_density_method 'not measured'
_exptl_crystal_description block
_exptl_crystal_F_000 1992
_exptl_crystal_size_max 0.240
_exptl_crystal_size_mid 0.140
_exptl_crystal_size_min 0.080
_refine_diff_density_max 0.996
_refine_diff_density_min -0.697
_refine_ls_extinction_method none
_refine_ls_goodness_of_fit_ref 1.177
_refine_ls_hydrogen_treatment constr
_refine_ls_matrix_type full
_refine_ls_number_parameters 925
_refine_ls_number_reflns 9209
_refine_ls_number_restraints 2474
_refine_ls_restrained_S_all 1.051
_refine_ls_R_factor_all 0.1288
_refine_ls_R_factor_gt 0.0648
_refine_ls_shift/su_max 0.001
_refine_ls_shift/su_mean 0.000
_refine_ls_structure_factor_coef Fsqd
_refine_ls_weighting_details 'w=1/[\s^2^(Fo^2^)+30.9022P] where P=(Fo^2^+2Fc^2^)/3'
_refine_ls_weighting_scheme calc
_refine_ls_wR_factor_gt 0.1243
_refine_ls_wR_factor_ref 0.1430
_reflns_number_gt 5626
_reflns_number_total 9209
_reflns_threshold_expression 'I > 2\s(I)'
_cod_data_source_file ic6b00026_si_002.cif
_cod_data_source_block I
_cod_database_code 4347334

loop_
_space_group_symop_operation_xyz
'x, y, z'
'-x, y, -z+1/2'
'-x, -y, -z'
'x, -y, z-1/2'

loop_
_atom_site_type_symbol
_atom_site_label
_atom_site_fract_x
_atom_site_fract_y
_atom_site_fract_z
_atom_site_U_iso_or_equiv
_atom_site_adp_type
_atom_site_calc_flag
_atom_site_refinement_flags_adp
_atom_site_refinement_flags_occupancy
_atom_site_refinement_flags_posn
_atom_site_occupancy
_atom_site_disorder_assembly
_atom_site_disorder_group
C C1 0.4648(7) 0.4877(5) 0.4138(5) 0.037(2) Uani d U P D 0.883(2) A 1
H H1 0.4193 0.5293 0.4016 0.045 Uiso calc U P R 0.883(2) A 1
C C2 0.5590(8) 0.5085(6) 0.4223(5) 0.042(2) Uani d U P D 0.883(2) A 1
H H2 0.5786 0.5642 0.4173 0.05 Uiso calc U P R 0.883(2) A 1
C C3 0.6255(8) 0.4472(6) 0.4384(5) 0.043(2) Uani d U P D 0.883(2) A 1
H H3 0.6909 0.4607 0.4461 0.052 Uiso calc U P R 0.883(2) A 1
C C4 0.5955(7) 0.3664(5) 0.4432(6) 0.036(2) Uani d U P D 0.883(2) A 1
H H4 0.6408 0.324 0.4535 0.043 Uiso calc U P R 0.883(2) A 1
C C5 0.4967(6) 0.3455(5) 0.4328(6) 0.0297(17) Uani d U P D 0.883(2) A 1
C C6 0.4678(8) 0.2582(5) 0.4312(6) 0.0299(18) Uani d U P D 0.883(2) A 1
C C7 0.5438(11) 0.2535(7) 0.5774(5) 0.039(3) Uani d U P D 0.883(2) A 1
H H7A 0.4858 0.2837 0.5869 0.059 Uiso calc U P R 0.883(2) A 1
H H7B 0.5948 0.2929 0.5697 0.059 Uiso calc U P R 0.883(2) A 1
H H7C 0.5628 0.2182 0.6163 0.059 Uiso calc U P R 0.883(2) A 1
C C8 0.6341(8) 0.1369(7) 0.4776(7) 0.041(3) Uani d U P D 0.883(2) A 1
H H8A 0.6619 0.1072 0.5174 0.062 Uiso calc U P R 0.883(2) A 1
H H8B 0.6789 0.179 0.4636 0.062 Uiso calc U P R 0.883(2) A 1
H H8C 0.6208 0.0978 0.4402 0.062 Uiso calc U P R 0.883(2) A 1
C C9 0.4363(8) 0.1060(7) 0.5234(7) 0.032(3) Uani d U P D 0.883(2) A 1
H H9A 0.3723 0.1295 0.5247 0.048 Uiso calc U P R 0.883(2) A 1
H H9B 0.4565 0.0839 0.5684 0.048 Uiso calc U P R 0.883(2) A 1
H H9C 0.4356 0.0614 0.4898 0.048 Uiso calc U P R 0.883(2) A 1
C C10 0.3926(7) 0.2369(5) 0.3865(5) 0.0275(18) Uani d U P D 0.883(2) A 1
C C11 0.3718(7) 0.1476(5) 0.3713(7) 0.0280(17) Uani d U P D 0.883(2) A 1
C C12 0.4422(8) 0.0954(6) 0.3495(10) 0.032(2) Uani d U P D 0.883(2) A 1
H H12 0.5047 0.1158 0.3446 0.039 Uiso calc U P R 0.883(2) A 1
C C13 0.4202(7) 0.0128(5) 0.3349(6) 0.034(2) Uani d U P D 0.883(2) A 1
H H13 0.4674 -0.0232 0.3194 0.04 Uiso calc U P R 0.883(2) A 1
C C14 0.3290(7) -0.0165(5) 0.3431(6) 0.035(2) Uani d U P D 0.883(2) A 1
H H14 0.3142 -0.0728 0.3338 0.042 Uiso calc U P R 0.883(2) A 1
C C15 0.2606(7) 0.0353(5) 0.3644(6) 0.031(2) Uani d U P D 0.883(2) A 1
H H15 0.1984 0.015 0.3703 0.038 Uiso calc U P R 0.883(2) A 1
C C16 0.2821(9) 0.1179(7) 0.3774(8) 0.032(2) Uani d U P D 0.883(2) A 1
H H16 0.2336 0.1542 0.3907 0.038 Uiso calc U P R 0.883(2) A 1
C C17 0.1516(7) 0.2750(6) 0.2666(5) 0.041(3) Uani d U P D 0.883(2) A 1
H H17A 0.1369 0.2196 0.2829 0.061 Uiso calc U P R 0.883(2) A 1
H H17B 0.1248 0.2818 0.2198 0.061 Uiso calc U P R 0.883(2) A 1
H H17C 0.1239 0.3164 0.2958 0.061 Uiso calc U P R 0.883(2) A 1
C C18 0.3163(10) 0.3873(6) 0.2291(6) 0.042(3) Uani d U P D 0.883(2) A 1
H H18A 0.2959 0.4338 0.2565 0.063 Uiso calc U P R 0.883(2) A 1
H H18B 0.2854 0.3911 0.1832 0.063 Uiso calc U P R 0.883(2) A 1
H H18C 0.3854 0.3891 0.2265 0.063 Uiso calc U P R 0.883(2) A 1
C C19 0.3368(8) 0.2047(6) 0.2202(5) 0.040(3) Uani d U P D 0.883(2) A 1
H H19A 0.4061 0.2112 0.2231 0.061 Uiso calc U P R 0.883(2) A 1
H H19B 0.3129 0.2075 0.1725 0.061 Uiso calc U P R 0.883(2) A 1
H H19C 0.3203 0.1511 0.2393 0.061 Uiso calc U P R 0.883(2) A 1
C C20 0.0793(6) 0.4958(5) 0.5876(5) 0.037(2) Uani d U P D 0.883(2) A 1
H H20 0.0637 0.5182 0.5437 0.044 Uiso calc U P R 0.883(2) A 1
C C21 0.0730(7) 0.5449(6) 0.6421(5) 0.043(2) Uani d U P D 0.883(2) A 1
H H21 0.0553 0.6013 0.6367 0.051 Uiso calc U P R 0.883(2) A 1
C C22 0.0926(7) 0.5125(6) 0.7054(5) 0.041(2) Uani d U P D 0.883(2) A 1
H H22 0.0866 0.5457 0.7447 0.05 Uiso calc U P R 0.883(2) A 1
C C23 0.1214(9) 0.4313(6) 0.7120(4) 0.036(3) Uani d U P D 0.883(2) A 1
H H23 0.1366 0.4093 0.7561 0.043 Uiso calc U P R 0.883(2) A 1
C C24 0.1283(6) 0.3808(5) 0.6551(4) 0.029(2) Uani d U P D 0.883(2) A 1
C C25 0.1588(7) 0.2944(5) 0.6616(4) 0.0255(17) Uani d U P D 0.883(2) A 1
C C26 0.3367(7) 0.3652(5) 0.7362(6) 0.034(3) Uani d U P D 0.883(2) A 1
H H26A 0.305 0.4101 0.7592 0.05 Uiso calc U P R 0.883(2) A 1
H H26B 0.3517 0.3832 0.6907 0.05 Uiso calc U P R 0.883(2) A 1
H H26C 0.3956 0.3504 0.7625 0.05 Uiso calc U P R 0.883(2) A 1
C C27 0.2105(9) 0.2533(8) 0.8144(5) 0.042(3) Uani d U P D 0.883(2) A 1
H H27A 0.1647 0.2964 0.8246 0.063 Uiso calc U P R 0.883(2) A 1
H H27B 0.2637 0.2541 0.8489 0.063 Uiso calc U P R 0.883(2) A 1
H H27C 0.1793 0.1992 0.8146 0.063 Uiso calc U P R 0.883(2) A 1
C C28 0.3345(8) 0.1859(5) 0.7056(6) 0.033(2) Uani d U P D 0.883(2) A 1
H H28A 0.3938 0.1876 0.7344 0.05 Uiso calc U P R 0.883(2) A 1
H H28B 0.3488 0.1913 0.6578 0.05 Uiso calc U P R 0.883(2) A 1
H H28C 0.3021 0.1332 0.7123 0.05 Uiso calc U P R 0.883(2) A 1
C C29 0.1201(8) 0.2352(5) 0.6171(4) 0.0277(17) Uani d U P D 0.883(2) A 1
C C30 0.1344(8) 0.1458(5) 0.6334(5) 0.0307(19) Uani d U P D 0.883(2) A 1
C C31 0.1788(12) 0.0948(6) 0.5885(5) 0.041(2) Uani d U P D 0.883(2) A 1
H H31 0.1988 0.1164 0.547 0.049 Uiso calc U P R 0.883(2) A 1
C C32 0.1939(9) 0.0119(6) 0.6048(6) 0.051(2) Uani d U P D 0.883(2) A 1
H H32 0.2248 -0.0229 0.5742 0.062 Uiso calc U P R 0.883(2) A 1
C C33 0.1651(9) -0.0196(7) 0.6634(7) 0.056(3) Uani d U P D 0.883(2) A 1
H H33 0.1766 -0.0762 0.6737 0.067 Uiso calc U P R 0.883(2) A 1
C C34 0.1191(8) 0.0294(6) 0.7089(5) 0.045(2) Uani d U P D 0.883(2) A 1
H H34 0.0979 0.0063 0.7496 0.054 Uiso calc U P R 0.883(2) A 1
C C35 0.1043(10) 0.1137(5) 0.6940(5) 0.038(2) Uani d U P D 0.883(2) A 1
H H35 0.0741 0.1484 0.7249 0.046 Uiso calc U P R 0.883(2) A 1
C C36 -0.0711(8) 0.1067(6) 0.5646(5) 0.036(3) Uani d U P D 0.883(2) A 1
H H36A -0.0248 0.0615 0.5676 0.054 Uiso calc U P R 0.883(2) A 1
H H36B -0.1308 0.087 0.5421 0.054 Uiso calc U P R 0.883(2) A 1
H H36C -0.0827 0.1261 0.6104 0.054 Uiso calc U P R 0.883(2) A 1
C C37 -0.1250(7) 0.2640(7) 0.4901(7) 0.044(3) Uani d U P D 0.883(2) A 1
H H37A -0.1558 0.2812 0.531 0.067 Uiso calc U P R 0.883(2) A 1
H H37B -0.1711 0.235 0.4593 0.067 Uiso calc U P R 0.883(2) A 1
H H37C -0.1012 0.3127 0.4671 0.067 Uiso calc U P R 0.883(2) A 1
C C38 0.0242(9) 0.1519(7) 0.4347(5) 0.043(3) Uani d U P D 0.883(2) A 1
H H38A 0.0502 0.1974 0.4088 0.064 Uiso calc U P R 0.883(2) A 1
H H38B -0.0272 0.1249 0.4071 0.064 Uiso calc U P R 0.883(2) A 1
H H38C 0.0745 0.1116 0.4464 0.064 Uiso calc U P R 0.883(2) A 1
Ge Ge1 0.29912(13) 0.37934(13) 0.41365(10) 0.0296(4) Uani d U P D 0.883(2) A 1
Ge Ge2 0.10181(10) 0.34863(9) 0.50637(7) 0.0297(3) Uani d U P D 0.883(2) A 1
N N1 0.4350(5) 0.4082(4) 0.4225(4) 0.0286(15) Uani d U P D 0.883(2) A 1
N N2 0.3281(5) 0.2920(4) 0.3547(3) 0.0279(16) Uani d U P D 0.883(2) A 1
N N3 0.1069(5) 0.4157(4) 0.5925(3) 0.0275(16) Uani d U P D 0.883(2) A 1
N N4 0.0646(5) 0.2541(4) 0.5579(3) 0.0277(17) Uani d U P D 0.883(2) A 1
Se Se1 0.27433(11) 0.31543(13) 0.51736(10) 0.0286(4) Uani d U P D 0.883(2) A 1
Si Si1 0.5206(5) 0.1878(3) 0.4997(4) 0.0332(10) Uani d U P D 0.883(2) A 1
Si Si2 0.2822(4) 0.2890(3) 0.2690(2) 0.0311(10) Uani d U P D 0.883(2) A 1
Si Si3 0.2559(4) 0.2726(2) 0.7291(2) 0.0272(9) Uani d U P D 0.883(2) A 1
Si Si4 -0.0236(3) 0.1934(3) 0.5146(2) 0.0325(9) Uani d U P D 0.883(2) A 1
C C1A 0.510(3) 0.478(2) 0.419(4) 0.034(4) Uani d U P D 0.117(2) A 2
H H1A 0.4705 0.5255 0.412 0.041 Uiso calc U P R 0.117(2) A 2
C C2A 0.606(3) 0.489(3) 0.430(4) 0.033(5) Uani d U P D 0.117(2) A 2
H H2A 0.6343 0.5415 0.4251 0.04 Uiso calc U P R 0.117(2) A 2
C C3A 0.660(3) 0.420(3) 0.450(4) 0.034(5) Uani d U P D 0.117(2) A 2
H H3A 0.7252 0.4262 0.4648 0.041 Uiso calc U P R 0.117(2) A 2
C C4A 0.619(3) 0.343(3) 0.449(5) 0.032(5) Uani d U P D 0.117(2) A 2
H H4A 0.6578 0.2953 0.4563 0.038 Uiso calc U P R 0.117(2) A 2
C C5A 0.519(2) 0.333(2) 0.435(4) 0.030(4) Uani d U P D 0.117(2) A 2
C C6A 0.475(4) 0.250(2) 0.434(4) 0.030(4) Uani d U P D 0.117(2) A 2
C C7A 0.534(8) 0.235(5) 0.583(3) 0.031(9) Uani d U P D 0.117(2) A 2
H H7D 0.4729 0.2414 0.604 0.047 Uiso calc U P R 0.117(2) A 2
H H7E 0.559 0.2893 0.5723 0.047 Uiso calc U P R 0.117(2) A 2
H H7F 0.5788 0.2057 0.6142 0.047 Uiso calc U P R 0.117(2) A 2
C C8A 0.626(5) 0.116(5) 0.486(6) 0.034(9) Uani d U P D 0.117(2) A 2
H H8D 0.641 0.0773 0.5235 0.05 Uiso calc U P R 0.117(2) A 2
H H8E 0.6782 0.1553 0.4829 0.05 Uiso calc U P R 0.117(2) A 2
H H8F 0.6167 0.0851 0.4434 0.05 Uiso calc U P R 0.117(2) A 2
C C9A 0.420(6) 0.097(5) 0.518(5) 0.029(9) Uani d U P D 0.117(2) A 2
H H9D 0.3606 0.1259 0.5269 0.043 Uiso calc U P R 0.117(2) A 2
H H9E 0.4089 0.0611 0.4784 0.043 Uiso calc U P R 0.117(2) A 2
H H9F 0.4395 0.0631 0.5579 0.043 Uiso calc U P R 0.117(2) A 2
C C10A 0.404(4) 0.2342(18) 0.384(3) 0.028(4) Uani d U P D 0.117(2) A 2
C C11A 0.369(4) 0.147(2) 0.373(5) 0.029(4) Uani d U P D 0.117(2) A 2
C C12A 0.427(5) 0.084(3) 0.352(8) 0.030(4) Uani d U P D 0.117(2) A 2
H H12A 0.4927 0.0945 0.3474 0.036 Uiso calc U P R 0.117(2) A 2
C C13A 0.390(5) 0.005(3) 0.337(5) 0.031(4) Uani d U P D 0.117(2) A 2
H H13A 0.4281 -0.0367 0.3196 0.037 Uiso calc U P R 0.117(2) A 2
C C14A 0.295(5) -0.010(3) 0.349(5) 0.031(5) Uani d U P D 0.117(2) A 2
H H14A 0.2684 -0.0633 0.3399 0.038 Uiso calc U P R 0.117(2) A 2
C C15A 0.240(5) 0.050(4) 0.374(6) 0.031(5) Uani d U P D 0.117(2) A 2
H H15A 0.1757 0.0394 0.3817 0.038 Uiso calc U P R 0.117(2) A 2
C C16A 0.278(5) 0.129(4) 0.388(7) 0.030(5) Uani d U P D 0.117(2) A 2
H H16A 0.2398 0.1693 0.4084 0.036 Uiso calc U P R 0.117(2) A 2
C C17A 0.175(3) 0.244(4) 0.267(3) 0.032(8) Uani d U P D 0.117(2) A 2
H H17D 0.1787 0.1847 0.2751 0.048 Uiso calc U P R 0.117(2) A 2
H H17E 0.1407 0.2549 0.2231 0.048 Uiso calc U P R 0.117(2) A 2
H H17F 0.142 0.271 0.3032 0.048 Uiso calc U P R 0.117(2) A 2
C C18A 0.298(7) 0.392(3) 0.229(3) 0.030(8) Uani d U P D 0.117(2) A 2
H H18D 0.2596 0.4291 0.255 0.046 Uiso calc U P R 0.117(2) A 2
H H18E 0.2714 0.3901 0.1814 0.046 Uiso calc U P R 0.117(2) A 2
H H18F 0.3635 0.4127 0.2295 0.046 Uiso calc U P R 0.117(2) A 2
C C19A 0.371(5) 0.221(4) 0.211(3) 0.028(9) Uani d U P D 0.117(2) A 2
H H19D 0.4384 0.2321 0.2229 0.042 Uiso calc U P R 0.117(2) A 2
H H19E 0.3557 0.2346 0.1635 0.042 Uiso calc U P R 0.117(2) A 2
H H19F 0.3571 0.1629 0.2195 0.042 Uiso calc U P R 0.117(2) A 2
C C20A 0.114(6) 0.486(2) 0.589(2) 0.033(5) Uani d U P D 0.117(2) A 2
H H20A 0.0915 0.5085 0.5459 0.04 Uiso calc U P R 0.117(2) A 2
C C21A 0.120(5) 0.538(2) 0.643(2) 0.036(5) Uani d U P D 0.117(2) A 2
H H21A 0.1145 0.5957 0.6372 0.044 Uiso calc U P R 0.117(2) A 2
C C22A 0.133(6) 0.504(3) 0.707(2) 0.037(5) Uani d U P D 0.117(2) A 2
H H22A 0.135 0.5387 0.746 0.045 Uiso calc U P R 0.117(2) A 2
C C23A 0.144(8) 0.420(3) 0.7125(17) 0.034(5) Uani d U P D 0.117(2) A 2
H H23A 0.1447 0.395 0.7561 0.04 Uiso calc U P R 0.117(2) A 2
C C24A 0.153(5) 0.370(2) 0.6554(15) 0.030(4) Uani d U P D 0.117(2) A 2
C C25A 0.170(4) 0.282(2) 0.663(2) 0.028(4) Uani d U P D 0.117(2) A 2
C C26A 0.357(4) 0.341(3) 0.733(4) 0.029(8) Uani d U P D 0.117(2) A 2
H H26D 0.3779 0.3512 0.7802 0.043 Uiso calc U P R 0.117(2) A 2
H H26E 0.3269 0.3909 0.713 0.043 Uiso calc U P R 0.117(2) A 2
H H26F 0.4117 0.3262 0.707 0.043 Uiso calc U P R 0.117(2) A 2
C C27A 0.228(6) 0.236(5) 0.815(2) 0.028(8) Uani d U P D 0.117(2) A 2
H H27D 0.2127 0.2897 0.8352 0.042 Uiso calc U P R 0.117(2) A 2
H H27E 0.2785 0.2093 0.843 0.042 Uiso calc U P R 0.117(2) A 2
H H27F 0.1711 0.2013 0.8122 0.042 Uiso calc U P R 0.117(2) A 2
C C28A 0.338(5) 0.163(3) 0.701(4) 0.026(9) Uani d U P D 0.117(2) A 2
H H28D 0.4047 0.1692 0.7175 0.038 Uiso calc U P R 0.117(2) A 2
H H28E 0.3334 0.1584 0.6516 0.038 Uiso calc U P R 0.117(2) A 2
H H28F 0.3123 0.1122 0.7208 0.038 Uiso calc U P R 0.117(2) A 2
C C29A 0.125(5) 0.228(2) 0.6172(19) 0.030(4) Uani d U P D 0.117(2) A 2
C C30A 0.144(6) 0.137(2) 0.626(2) 0.036(4) Uani d U P D 0.117(2) A 2
C C31A 0.178(9) 0.097(4) 0.570(3) 0.040(5) Uani d U P D 0.117(2) A 2
H H31A 0.1778 0.1232 0.5269 0.048 Uiso calc U P R 0.117(2) A 2
C C32A 0.212(6) 0.017(4) 0.580(4) 0.044(5) Uani d U P D 0.117(2) A 2
H H32A 0.2561 -0.0059 0.5505 0.053 Uiso calc U P R 0.117(2) A 2
C C33A 0.183(6) -0.027(3) 0.633(4) 0.045(5) Uani d U P D 0.117(2) A 2
H H33A 0.1965 -0.0849 0.6345 0.054 Uiso calc U P R 0.117(2) A 2
C C34A 0.133(7) 0.007(3) 0.685(4) 0.043(5) Uani d U P D 0.117(2) A 2
H H34A 0.1091 -0.0261 0.7196 0.052 Uiso calc U P R 0.117(2) A 2
C C35A 0.120(8) 0.094(3) 0.683(3) 0.039(4) Uani d U P D 0.117(2) A 2
H H35A 0.0946 0.1216 0.7202 0.047 Uiso calc U P R 0.117(2) A 2
C C36A -0.054(5) 0.107(4) 0.550(4) 0.033(9) Uani d U P D 0.117(2) A 2
H H36D -0.0026 0.0669 0.5591 0.049 Uiso calc U P R 0.117(2) A 2
H H36E -0.1048 0.082 0.5211 0.049 Uiso calc U P R 0.117(2) A 2
H H36F -0.0783 0.1252 0.5928 0.049 Uiso calc U P R 0.117(2) A 2
C C37A -0.103(4) 0.277(4) 0.496(5) 0.030(8) Uani d U P D 0.117(2) A 2
H H37D -0.095 0.3168 0.5335 0.045 Uiso calc U P R 0.117(2) A 2
H H37E -0.1644 0.2495 0.4976 0.045 Uiso calc U P R 0.117(2) A 2
H H37F -0.0992 0.3058 0.4527 0.045 Uiso calc U P R 0.117(2) A 2
C C38A 0.027(6) 0.167(5) 0.419(2) 0.035(9) Uani d U P D 0.117(2) A 2
H H38D 0.0964 0.1721 0.4159 0.052 Uiso calc U P R 0.117(2) A 2
H H38E -0.0047 0.2036 0.3845 0.052 Uiso calc U P R 0.117(2) A 2
H H38F 0.008 0.11 0.4097 0.052 Uiso calc U P R 0.117(2) A 2
Ge Ge1A 0.3295(9) 0.3874(9) 0.4061(8) 0.027(3) Uani d U P D 0.117(2) A 2
Ge Ge2A 0.1449(7) 0.3393(6) 0.5057(5) 0.024(2) Uani d U P D 0.117(2) A 2
N N1A 0.4688(16) 0.401(2) 0.417(2) 0.029(4) Uani d U P D 0.117(2) A 2
N N2A 0.348(3) 0.294(2) 0.3499(15) 0.026(4) Uani d U P D 0.117(2) A 2
N N3A 0.137(3) 0.4056(18) 0.5922(13) 0.029(4) Uani d U P D 0.117(2) A 2
N N4A 0.092(2) 0.2466(19) 0.5500(16) 0.028(4) Uani d U P D 0.117(2) A 2
Se Se1A 0.3093(7) 0.3177(10) 0.5142(7) 0.019(2) Uani d U P D 0.117(2) A 2
Si Si1A 0.514(4) 0.173(3) 0.502(3) 0.032(5) Uani d U P D 0.117(2) A 2
Si Si2A 0.297(3) 0.287(3) 0.2657(15) 0.030(5) Uani d U P D 0.117(2) A 2
Si Si3A 0.268(3) 0.254(2) 0.7279(19) 0.027(5) Uani d U P D 0.117(2) A 2
Si Si4A -0.006(2) 0.198(2) 0.5052(19) 0.031(5) Uani d U P D 0.117(2) A 2
Se Se2 0.21208(8) 0.48876(5) 0.38311(5) 0.0407(3) Uani d U P D 0.883(2) A 1
Se Se2A 0.0864(6) 0.3912(5) 0.4088(4) 0.051(3) Uani d U P D 0.117(2) A 2

loop_
_atom_site_aniso_label
_atom_site_aniso_U_11
_atom_site_aniso_U_22
_atom_site_aniso_U_33
_atom_site_aniso_U_12
_atom_site_aniso_U_13
_atom_site_aniso_U_23
C1 0.060(5) 0.026(3) 0.028(4) -0.020(3) 0.013(4) -0.003(3)
C2 0.062(5) 0.036(4) 0.028(4) -0.026(4) 0.013(4) -0.006(4)
C3 0.054(5) 0.045(4) 0.032(5) -0.025(4) 0.015(4) -0.005(4)
C4 0.043(4) 0.038(4) 0.028(4) -0.015(3) 0.012(4) -0.005(4)
C5 0.041(4) 0.027(3) 0.022(4) -0.016(3) 0.013(3) -0.002(3)
C6 0.034(4) 0.026(3) 0.030(4) -0.010(3) 0.007(3) 0.001(3)
C7 0.039(7) 0.045(7) 0.035(5) -0.017(5) 0.003(4) 0.003(4)
C8 0.032(5) 0.046(7) 0.046(6) -0.013(5) 0.001(4) 0.010(5)
C9 0.031(6) 0.030(5) 0.035(5) -0.008(4) 0.002(4) 0.002(4)
C10 0.033(4) 0.024(3) 0.026(3) -0.011(3) 0.006(3) 0.002(3)
C11 0.036(4) 0.023(3) 0.025(4) -0.010(3) -0.002(3) 0.004(3)
C12 0.042(5) 0.026(4) 0.028(4) -0.005(3) -0.001(4) 0.002(4)
C13 0.043(5) 0.028(4) 0.030(4) -0.005(3) 0.002(4) 0.002(3)
C14 0.048(5) 0.020(4) 0.036(5) -0.010(3) 0.002(4) 0.001(3)
C15 0.038(5) 0.025(4) 0.032(5) -0.010(3) 0.002(4) 0.001(3)
C16 0.038(4) 0.026(4) 0.031(7) -0.009(3) 0.002(3) 0.003(3)
C17 0.042(5) 0.037(6) 0.043(6) -0.007(4) 0.005(4) 0.011(5)
C18 0.061(8) 0.034(5) 0.033(5) -0.005(4) 0.015(5) 0.003(4)
C19 0.053(7) 0.038(5) 0.030(5) -0.003(4) -0.003(4) -0.001(4)
C20 0.033(6) 0.024(3) 0.052(4) -0.002(3) -0.004(4) 0.007(3)
C21 0.044(6) 0.027(4) 0.056(4) 0.007(4) -0.003(4) 0.004(3)
C22 0.037(6) 0.032(4) 0.054(4) 0.002(4) -0.004(4) -0.002(3)
C23 0.036(7) 0.033(4) 0.037(4) -0.001(3) -0.006(4) 0.001(3)
C24 0.024(5) 0.024(3) 0.038(3) -0.004(3) -0.003(3) 0.004(3)
C25 0.025(4) 0.022(3) 0.029(3) -0.001(3) -0.001(3) 0.004(3)
C26 0.036(5) 0.021(5) 0.043(6) -0.001(4) -0.006(4) 0.002(4)
C27 0.042(7) 0.049(8) 0.035(4) 0.004(5) 0.000(4) 0.009(4)
C28 0.030(5) 0.025(5) 0.043(5) -0.003(4) -0.006(4) 0.003(4)
C29 0.029(4) 0.024(3) 0.031(3) -0.007(3) 0.001(3) 0.005(2)
C30 0.026(4) 0.025(3) 0.040(4) -0.005(3) -0.006(3) 0.004(3)
C31 0.034(5) 0.035(4) 0.053(5) -0.003(3) -0.006(5) -0.007(4)
C32 0.045(6) 0.035(4) 0.072(6) -0.003(4) -0.016(5) -0.010(4)
C33 0.049(6) 0.038(4) 0.077(6) -0.009(4) -0.020(5) 0.001(4)
C34 0.043(5) 0.031(4) 0.059(5) -0.012(4) -0.020(4) 0.014(3)
C35 0.040(5) 0.031(4) 0.042(4) -0.013(4) -0.009(4) 0.010(3)
C36 0.035(6) 0.037(5) 0.037(6) -0.010(4) 0.006(5) -0.003(4)
C37 0.036(5) 0.046(6) 0.051(6) -0.017(4) -0.006(5) 0.011(5)
C38 0.042(6) 0.051(6) 0.036(5) -0.022(5) 0.007(5) -0.002(4)
Ge1 0.0395(11) 0.0210(6) 0.0290(6) -0.0036(7) 0.0060(7) 0.0027(5)
Ge2 0.0301(8) 0.0258(6) 0.0325(6) -0.0076(7) -0.0043(6) 0.0078(4)
N1 0.040(3) 0.024(3) 0.024(3) -0.014(3) 0.010(3) -0.002(2)
N2 0.038(4) 0.020(3) 0.026(3) -0.007(3) 0.004(3) 0.002(2)
N3 0.021(4) 0.024(3) 0.037(3) -0.001(3) -0.005(3) 0.004(2)
N4 0.024(4) 0.025(3) 0.034(3) -0.009(3) 0.000(3) 0.004(2)
Se1 0.0291(9) 0.0281(6) 0.0290(6) -0.0060(8) 0.0051(7) 0.0081(4)
Si1 0.0291(19) 0.036(2) 0.0341(17) -0.0128(17) -0.0011(15) 0.0037(17)
Si2 0.040(3) 0.0251(15) 0.0282(15) -0.0036(15) 0.0042(14) 0.0012(11)
Si3 0.030(2) 0.0218(19) 0.0289(14) -0.0029(15) -0.0014(14) 0.0050(14)
Si4 0.030(2) 0.0321(16) 0.0358(18) -0.0148(14) 0.0030(15) 0.0011(13)
C1A 0.046(7) 0.031(6) 0.026(9) -0.018(5) 0.009(7) -0.005(6)
C2A 0.046(7) 0.032(7) 0.023(9) -0.019(6) 0.011(7) -0.005(7)
C3A 0.044(8) 0.034(8) 0.025(11) -0.018(6) 0.011(7) -0.003(7)
C4A 0.039(6) 0.033(7) 0.025(9) -0.015(5) 0.010(6) -0.003(7)
C5A 0.037(6) 0.029(5) 0.024(8) -0.013(4) 0.009(6) -0.001(5)
C6A 0.034(6) 0.029(5) 0.027(6) -0.011(5) 0.006(6) 0.000(5)
C7A 0.029(17) 0.035(15) 0.030(10) -0.016(13) 0.004(10) 0.004(10)
C8A 0.030(12) 0.034(15) 0.038(17) -0.014(11) 0.005(11) 0.005(13)
C9A 0.028(14) 0.032(13) 0.026(17) -0.013(11) 0.000(12) 0.006(12)
C10A 0.034(6) 0.023(5) 0.027(6) -0.007(4) 0.005(5) 0.000(4)
C11A 0.037(6) 0.023(5) 0.027(8) -0.008(5) 0.001(6) 0.001(5)
C12A 0.038(7) 0.025(6) 0.027(9) -0.007(5) 0.001(7) 0.001(6)
C13A 0.039(8) 0.025(6) 0.030(9) -0.007(6) 0.001(7) 0.001(6)
C14A 0.039(8) 0.024(7) 0.031(9) -0.007(6) 0.001(8) 0.000(7)
C15A 0.039(8) 0.023(7) 0.032(10) -0.008(6) 0.002(7) 0.001(7)
C16A 0.037(7) 0.023(7) 0.028(10) -0.008(5) 0.001(7) 0.002(7)
C17A 0.033(10) 0.033(16) 0.031(16) -0.006(10) 0.002(9) -0.002(13)
C18A 0.031(17) 0.030(10) 0.031(14) -0.003(10) 0.010(12) 0.000(9)
C19A 0.029(15) 0.030(15) 0.024(13) -0.002(12) -0.004(11) -0.003(11)
C20A 0.030(10) 0.025(6) 0.043(7) -0.002(6) -0.003(7) 0.001(5)
C21A 0.034(11) 0.028(7) 0.047(7) 0.001(7) -0.004(7) -0.002(5)
C22A 0.036(11) 0.030(7) 0.045(7) 0.001(7) -0.005(7) -0.002(5)
C23A 0.031(10) 0.030(6) 0.039(6) 0.000(7) -0.004(7) -0.002(5)
C24A 0.027(8) 0.026(5) 0.035(5) -0.004(5) -0.003(5) 0.001(4)
C25A 0.027(7) 0.025(5) 0.032(6) -0.005(5) -0.002(6) 0.002(4)
C26A 0.028(13) 0.027(13) 0.031(16) -0.004(11) -0.003(11) 0.002(11)
C27A 0.033(16) 0.024(17) 0.028(9) -0.003(13) 0.002(9) -0.002(9)
C28A 0.029(15) 0.027(13) 0.021(16) -0.002(11) -0.001(12) 0.001(11)
C29A 0.028(7) 0.027(5) 0.035(5) -0.006(5) -0.003(5) 0.001(4)
C30A 0.033(8) 0.028(5) 0.046(6) -0.006(5) -0.008(6) 0.001(5)
C31A 0.034(9) 0.033(7) 0.051(7) -0.007(7) -0.008(7) -0.004(6)
C32A 0.038(9) 0.033(7) 0.059(9) -0.007(7) -0.010(8) -0.004(6)
C33A 0.041(10) 0.033(8) 0.060(9) -0.007(7) -0.009(8) -0.003(7)
C34A 0.040(9) 0.030(7) 0.057(8) -0.006(6) -0.010(8) 0.001(6)
C35A 0.036(9) 0.030(6) 0.050(7) -0.008(6) -0.009(7) 0.003(6)
C36A 0.028(16) 0.026(11) 0.045(15) -0.011(10) 0.004(13) 0.004(11)
C37A 0.022(11) 0.026(13) 0.041(16) -0.016(10) -0.004(11) 0.004(11)
C38A 0.026(17) 0.035(17) 0.043(10) -0.020(13) -0.001(10) 0.001(10)
Ge1A 0.029(5) 0.016(4) 0.034(5) -0.003(4) -0.004(4) -0.008(3)
Ge2A 0.023(5) 0.023(4) 0.026(3) -0.007(4) -0.005(4) -0.003(3)
N1A 0.037(6) 0.028(5) 0.023(7) -0.013(4) 0.007(5) -0.004(5)
N2A 0.033(7) 0.020(5) 0.027(6) -0.008(5) 0.004(5) -0.002(4)
N3A 0.026(8) 0.024(5) 0.035(5) -0.004(5) -0.002(5) 0.000(4)
N4A 0.022(6) 0.026(6) 0.035(5) -0.009(5) -0.002(5) 0.002(4)
Se1A 0.016(5) 0.023(4) 0.020(4) -0.008(5) 0.003(4) 0.001(3)
Si1A 0.030(9) 0.035(8) 0.030(7) -0.014(7) 0.003(7) 0.005(7)
Si2A 0.033(8) 0.028(8) 0.029(6) -0.007(7) 0.002(6) -0.002(6)
Si3A 0.025(8) 0.027(9) 0.027(7) -0.004(7) -0.001(6) 0.000(7)
Si4A 0.024(7) 0.024(7) 0.043(8) -0.014(6) -0.003(6) 0.006(6)
Se2 0.0644(8) 0.0254(5) 0.0334(5) 0.0088(5) 0.0129(5) 0.0078(4)
Se2A 0.063(6) 0.051(5) 0.037(4) 0.012(4) -0.004(4) 0.010(3)

loop_
_atom_type_symbol
_atom_type_description
_atom_type_scat_dispersion_real
_atom_type_scat_dispersion_imag
_atom_type_scat_source
C C 0.0033 0.0016 'International Tables Vol C Tables 4.2.6.8 and 6.1.1.4'
H H 0.0000 0.0000 'International Tables Vol C Tables 4.2.6.8 and 6.1.1.4'
N N 0.0061 0.0033 'International Tables Vol C Tables 4.2.6.8 and 6.1.1.4'
Si Si 0.0817 0.0704 'International Tables Vol C Tables 4.2.6.8 and 6.1.1.4'
Ge Ge 0.1547 1.8001 'International Tables Vol C Tables 4.2.6.8 and 6.1.1.4'
Se Se -0.0929 2.2259 'International Tables Vol C Tables 4.2.6.8 and 6.1.1.4'

loop_
_geom_angle_atom_site_label_1
_geom_angle_atom_site_label_2
_geom_angle_atom_site_label_3
_geom_angle
N1 C1 C2 121.3(9)
C1 C2 C3 119.2(8)
C4 C3 C2 119.2(9)
C3 C4 C5 120.8(9)
N1 C5 C4 117.1(7)
N1 C5 C6 123.2(8)
C4 C5 C6 119.6(8)
C10 C6 C5 117.1(7)
C10 C6 Si1 124.0(6)
C5 C6 Si1 118.0(6)
C6 C10 N2 125.6(7)
C6 C10 C11 120.0(7)
N2 C10 C11 114.3(7)
C16 C11 C12 119.7(7)
C16 C11 C10 119.5(8)
C12 C11 C10 120.8(7)
C11 C12 C13 119.3(8)
C14 C13 C12 119.8(8)
C15 C14 C13 120.3(8)
C14 C15 C16 119.8(8)
C11 C16 C15 121.0(9)
C21 C20 N3 122.7(8)
C20 C21 C22 119.0(8)
C21 C22 C23 119.6(9)
C22 C23 C24 121.2(8)
N3 C24 C23 117.3(7)
N3 C24 C25 121.1(7)
C23 C24 C25 121.6(7)
C29 C25 C24 120.2(7)
C29 C25 Si3 123.9(6)
C24 C25 Si3 115.8(5)
C25 C29 N4 123.6(7)
C25 C29 C30 119.5(7)
N4 C29 C30 116.9(7)
C31 C30 C35 120.0(8)
C31 C30 C29 120.0(8)
C35 C30 C29 120.0(8)
C30 C31 C32 119.7(10)
C33 C32 C31 120.7(11)
C32 C33 C34 121.1(10)
C33 C34 C35 119.1(10)
C30 C35 C34 119.4(9)
N2 Ge1 N1 89.1(3)
N2 Ge1 Se2 124.6(2)
N1 Ge1 Se2 110.7(2)
N2 Ge1 Se1 104.9(2)
N1 Ge1 Se1 103.1(2)
Se2 Ge1 Se1 118.72(9)
N4 Ge2 N3 88.8(3)
N4 Ge2 Se1 94.6(2)
N3 Ge2 Se1 93.5(2)
C5 N1 C1 121.9(8)
C5 N1 Ge1 116.8(5)
C1 N1 Ge1 121.2(6)
C10 N2 Si2 127.0(6)
C10 N2 Ge1 111.2(5)
Si2 N2 Ge1 121.8(4)
C20 N3 C24 120.3(7)
C20 N3 Ge2 117.4(6)
C24 N3 Ge2 122.0(5)
C29 N4 Si4 128.5(5)
C29 N4 Ge2 117.2(5)
Si4 N4 Ge2 113.2(4)
Ge1 Se1 Ge2 91.59(7)
C9 Si1 C8 108.3(5)
C9 Si1 C7 106.2(4)
C8 Si1 C7 109.4(5)
C9 Si1 C6 112.4(4)
C8 Si1 C6 113.8(4)
C7 Si1 C6 106.4(4)
N2 Si2 C17 109.3(4)
N2 Si2 C18 107.0(4)
C17 Si2 C18 112.2(5)
N2 Si2 C19 112.0(4)
C17 Si2 C19 109.9(5)
C18 Si2 C19 106.4(5)
C27 Si3 C28 110.0(4)
C27 Si3 C26 107.9(4)
C28 Si3 C26 104.6(4)
C27 Si3 C25 113.2(4)
C28 Si3 C25 112.4(4)
C26 Si3 C25 108.3(4)
N4 Si4 C36 115.4(4)
N4 Si4 C37 106.7(4)
C36 Si4 C37 107.6(5)
N4 Si4 C38 109.1(4)
C36 Si4 C38 109.6(4)
C37 Si4 C38 108.1(5)
C2A C1A N1A 122.(3)
C1A C2A C3A 118.(2)
C4A C3A C2A 120.(3)
C3A C4A C5A 121.(3)
N1A C5A C4A 116.(2)
N1A C5A C6A 123.(2)
C4A C5A C6A 121.(2)
C10A C6A C5A 117.(2)
C10A C6A Si1A 123.(2)
C5A C6A Si1A 119.(2)
C6A C10A N2A 125.(2)
C6A C10A C11A 120.(3)
N2A C10A C11A 114.(2)
C16A C11A C12A 119.(2)
C16A C11A C10A 119.(3)
C12A C11A C10A 122.(3)
C11A C12A C13A 120.(2)
C14A C13A C12A 119.(2)
C15A C14A C13A 120.(2)
C14A C15A C16A 121.(3)
C11A C16A C15A 120.(3)
N3A C20A C21A 123.(3)
C20A C21A C22A 119.(3)
C21A C22A C23A 118.(2)
C22A C23A C24A 121.(2)
N3A C24A C23A 118.(2)
N3A C24A C25A 121.(2)
C23A C24A C25A 120.(2)
C29A C25A C24A 119.(2)
C29A C25A Si3A 125.(2)
C24A C25A Si3A 115.(2)
C25A C29A N4A 126.(2)
C25A C29A C30A 118.(3)
N4A C29A C30A 112.(2)
C35A C30A C31A 121.(2)
C35A C30A C29A 123.(3)
C31A C30A C29A 115.(2)
C32A C31A C30A 117.(3)
C33A C32A C31A 119.(3)
C32A C33A C34A 123.(3)
C33A C34A C35A 117.(3)
C30A C35A C34A 119.(3)
N2A Ge1A N1A 89.0(14)
N2A Ge1A Se1A 99.8(13)
N1A Ge1A Se1A 97.1(13)
N4A Ge2A N3A 89.4(13)
N4A Ge2A Se2A 124.3(10)
N3A Ge2A Se2A 119.5(11)
N4A Ge2A Se1A 105.1(12)
N3A Ge2A Se1A 97.1(13)
Se2A Ge2A Se1A 115.7(6)
C5A N1A C1A 122.(2)
C5A N1A Ge1A 115.5(18)
C1A N1A Ge1A 121.(2)
C10A N2A Si2A 126.(2)
C10A N2A Ge1A 111.4(19)
Si2A N2A Ge1A 122.4(17)
C20A N3A C24A 118.(2)
C20A N3A Ge2A 119.7(19)
C24A N3A Ge2A 122.0(18)
C29A N4A Si4A 125.(2)
C29A N4A Ge2A 119.4(19)
Si4A N4A Ge2A 115.6(15)
Ge2A Se1A Ge1A 92.2(6)
C9A Si1A C8A 108.(2)
C9A Si1A C7A 106.(2)
C8A Si1A C7A 109.(2)
C9A Si1A C6A 112.(2)
C8A Si1A C6A 114.(2)
C7A Si1A C6A 106.1(19)
N2A Si2A C18A 107.(2)
N2A Si2A C17A 109.6(19)
C18A Si2A C17A 112.(2)
N2A Si2A C19A 111.6(19)
C18A Si2A C19A 106.(2)
C17A Si2A C19A 110.(2)
C27A Si3A C28A 109.8(19)
C27A Si3A C25A 114.(2)
C28A Si3A C25A 112.2(19)
C27A Si3A C26A 107.9(19)
C28A Si3A C26A 104.4(19)
C25A Si3A C26A 107.9(18)
N4A Si4A C36A 114.(2)
N4A Si4A C37A 106.8(19)
C36A Si4A C37A 107.(2)
N4A Si4A C38A 109.9(19)
C36A Si4A C38A 110.(2)
C37A Si4A C38A 109.(2)

loop_
_geom_bond_atom_site_label_1
_geom_bond_atom_site_label_2
_geom_bond_distance
C1 N1 1.367(9)
C1 C2 1.370(13)
C2 C3 1.387(14)
C3 C4 1.380(12)
C4 C5 1.435(11)
C5 N1 1.344(10)
C5 C6 1.470(10)
C6 C10 1.378(10)
C6 Si1 1.885(8)
C7 Si1 1.876(8)
C8 Si1 1.876(9)
C9 Si1 1.859(8)
C10 N2 1.393(9)
C10 C11 1.502(10)
C11 C16 1.366(10)
C11 C12 1.392(11)
C12 C13 1.400(11)
C13 C14 1.389(12)
C14 C15 1.363(12)
C15 C16 1.391(11)
C17 Si2 1.852(9)
C18 Si2 1.853(8)
C19 Si2 1.865(9)
C20 C21 1.345(11)
C20 N3 1.356(10)
C21 C22 1.365(12)
C22 C23 1.380(11)
C23 C24 1.397(11)
C24 N3 1.373(9)
C24 C25 1.466(10)
C25 C29 1.386(10)
C25 Si3 1.882(8)
C26 Si3 1.882(8)
C27 Si3 1.863(8)
C28 Si3 1.864(9)
C29 N4 1.397(9)
C29 C30 1.494(10)
C30 C31 1.386(11)
C30 C35 1.392(11)
C31 C32 1.394(12)
C32 C33 1.349(15)
C33 C34 1.389(15)
C34 C35 1.409(12)
C36 Si4 1.862(8)
C37 Si4 1.869(9)
C38 Si4 1.877(9)
Ge1 N2 1.892(6)
Ge1 N1 1.968(7)
Ge1 Se2 2.216(2)
Ge1 Se1 2.337(2)
Ge2 N4 1.928(6)
Ge2 N3 2.013(7)
Ge2 Se1 2.4862(19)
N2 Si2 1.769(6)
N4 Si4 1.763(7)
C1A C2A 1.37(2)
C1A N1A 1.371(19)
C2A C3A 1.40(2)
C3A C4A 1.38(2)
C4A C5A 1.43(2)
C5A N1A 1.352(19)
C5A C6A 1.470(19)
C6A C10A 1.381(19)
C6A Si1A 1.886(18)
C7A Si1A 1.878(19)
C8A Si1A 1.875(19)
C9A Si1A 1.859(19)
C10A N2A 1.398(18)
C10A C11A 1.505(18)
C11A C16A 1.37(2)
C11A C12A 1.39(2)
C12A C13A 1.40(2)
C13A C14A 1.39(2)
C14A C15A 1.36(2)
C15A C16A 1.39(2)
C17A Si2A 1.85(2)
C18A Si2A 1.854(19)
C19A Si2A 1.87(2)
C20A N3A 1.35(2)
C20A C21A 1.35(2)
C21A C22A 1.37(2)
C22A C23A 1.38(2)
C23A C24A 1.40(2)
C24A N3A 1.373(19)
C24A C25A 1.462(19)
C25A C29A 1.382(18)
C25A Si3A 1.882(18)
C26A Si3A 1.885(19)
C27A Si3A 1.862(19)
C28A Si3A 1.86(2)
C29A N4A 1.407(19)
C29A C30A 1.500(19)
C30A C35A 1.38(2)
C30A C31A 1.39(2)
C31A C32A 1.39(2)
C32A C33A 1.35(2)
C33A C34A 1.39(2)
C34A C35A 1.42(2)
C36A Si4A 1.862(19)
C37A Si4A 1.87(2)
C38A Si4A 1.87(2)
Ge1A N2A 1.899(18)
Ge1A N1A 1.974(18)
Ge1A Se1A 2.444(14)
Ge2A N4A 1.907(17)
Ge2A N3A 2.023(17)
Ge2A Se2A 2.200(11)
Ge2A Se1A 2.340(12)
N2A Si2A 1.771(17)
N4A Si4A 1.775(17)
